data_4339922
loop_
_publ_author_name
'Chomitz, Wayne A.'
'Minasian, Stefan G.'
'Sutton, Andrew D.'
'Arnold, John'

_publ_section_title
;
 Synthesis and reactivity of metal complexes supported by the tetradentate
 monoanionic ligand bis(2-picolyl)(2-hydroxy-3,5-di-tert-butylbenzyl)amide
 (BPPA).
;
_journal_issue 17
_journal_name_full 'Inorganic chemistry'
_journal_page_first 7199
_journal_page_last 7209
_journal_paper_doi 10.1021/ic700775k
_journal_volume 46
_journal_year 2007
_chemical_formula_moiety 'C27 H34 Cl2 N3 O Y, (C H2 Cl2)'
_chemical_formula_sum 'C28 H36 Cl4 N3 O Y'
_chemical_formula_weight 661.33
_space_group_IT_number 88
_symmetry_cell_setting tetragonal
_symmetry_Int_Tables_number 88
_symmetry_space_group_name_Hall '-I 4ad'
_symmetry_space_group_name_H-M 'I 41/a :2'
_audit_creation_date 'Tue Mar 20 16:40:03 2007'
_audit_creation_method 'by teXsan'
_cell_angle_alpha 90
_cell_angle_beta 90
_cell_angle_gamma 90
_cell_formula_units_Z 16
_cell_length_a 28.218(2)
_cell_length_b 28.218(2)
_cell_length_c 15.8660(9)
_cell_measurement_reflns_used 7303
_cell_measurement_temperature 157.2
_cell_measurement_theta_max 24.2
_cell_measurement_theta_min 3.2
_cell_volume 12633.4(15)
_computing_cell_refinement 'Bruker-AXS SAINT v6.40'
_computing_data_collection 'Bruker-AXS SMART v5.054'
_computing_data_reduction 'Bruker-AXS SAINT v6.40'
_computing_publication_material teXsan
_computing_structure_refinement teXsan
_computing_structure_solution SIR97
_diffrn_measured_fraction_theta_full 0.9751
_diffrn_measured_fraction_theta_max 0.9751
_diffrn_measurement_device_type 'Bruker SMART 1000'
_diffrn_measurement_method \w-scans
_diffrn_radiation_type 'Mo K\a'
_diffrn_radiation_wavelength 0.7107
_diffrn_reflns_av_R_equivalents 0.027
_diffrn_reflns_limit_h_max 35
_diffrn_reflns_limit_h_min 0
_diffrn_reflns_limit_k_max 35
_diffrn_reflns_limit_k_min 0
_diffrn_reflns_limit_l_max 19
_diffrn_reflns_limit_l_min 0
_diffrn_reflns_number 6544
_diffrn_reflns_theta_full 26.38
_diffrn_reflns_theta_max 26.38
_diffrn_standards_decay_% 0
_diffrn_standards_interval_count 0
_diffrn_standards_interval_time 0
_diffrn_standards_number 0
_exptl_absorpt_coefficient_mu 2.211
_exptl_absorpt_correction_T_max 1.0
_exptl_absorpt_correction_T_min 0.78
_exptl_absorpt_correction_type empirical
_exptl_absorpt_process_details 'Blessing, 1995'
_exptl_crystal_colour colorless
_exptl_crystal_density_diffrn 1.391
_exptl_crystal_density_method 'not measured'
_exptl_crystal_description blocks
_exptl_crystal_F_000 5440.00
_exptl_crystal_size_max 0.420
_exptl_crystal_size_mid 0.350
_exptl_crystal_size_min 0.210
_refine_diff_density_max 0.52
_refine_diff_density_min -0.47
_refine_ls_extinction_method none
_refine_ls_goodness_of_fit_ref 2.111
_refine_ls_hydrogen_treatment constr
_refine_ls_number_parameters 355
_refine_ls_number_reflns 4037
_refine_ls_R_factor_all 0.0851
_refine_ls_R_factor_gt 0.0440
_refine_ls_shift/su_max 0.0007
_refine_ls_structure_factor_coef F
_refine_ls_weighting_details 'w = 1/[\s^2^(Fo) + 0.00022|Fo|^2^]'
_refine_ls_weighting_scheme calc
_refine_ls_wR_factor_all 0.0560
_refine_ls_wR_factor_ref 0.0514
_reflns_number_gt 4037
_reflns_number_total 6311
_reflns_threshold_expression F^2^>3.0\s(F^2^)
_cod_data_source_file ic700775k-file007.cif
_cod_data_source_block wac207y
_cod_original_cell_volume 12633(1)
_cod_original_sg_symbol_H-M 'I 41/a     '
_cod_original_formula_sum 'C28 H36 Cl4 N3 O Y '
_cod_database_code 4339922

loop_
_symmetry_equiv_pos_as_xyz
x,y,z
-x,1/2-y,z
3/4-y,1/4+x,1/4+z
1/4+y,1/4-x,1/4+z
-x,-y,-z
x,1/2+y,-z
3/4+y,1/4-x,1/4-z
1/4-y,1/4+x,1/4-z
1/2+x,1/2+y,1/2+z
1/2-x,-y,1/2+z
1/4-y,3/4+x,3/4+z
3/4+y,3/4-x,3/4+z
1/2-x,1/2-y,1/2-z
1/2+x,y,1/2-z
1/4+y,3/4-x,3/4-z
3/4-y,3/4+x,3/4-z

loop_
_atom_site_label
_atom_site_type_symbol
_atom_site_fract_x
_atom_site_fract_y
_atom_site_fract_z
_atom_site_U_iso_or_equiv
_atom_site_adp_type
_atom_site_occupancy
_atom_site_calc_flag
_atom_site_refinement_flags
Y1 Y 0.23308(1) 0.17754(1) 0.21121(3) 0.0360(1) Uani 1.00 d .
Cl1 Cl 0.20309(4) 0.26697(4) 0.19720(8) 0.0523(4) Uani 1.00 d .
Cl2 Cl 0.21837(5) 0.13711(6) 0.35516(8) 0.0713(5) Uani 1.00 d .
Cl3 Cl 0.0657(2) 0.1721(2) 0.5269(4) 0.154(2) Uiso 0.50 d P
Cl4 Cl 0.0505(3) 0.0911(3) 0.4294(4) 0.158(2) Uiso 0.50 d P
Cl5 Cl 0.0494(4) 0.1881(4) 0.5512(7) 0.128(3) Uiso 0.25 d P
Cl6 Cl 0.0261(5) 0.0762(4) 0.4266(8) 0.150(4) Uiso 0.25 d P
Cl7 Cl 0.0434(4) 0.1355(4) 0.5682(7) 0.154(3) Uiso 0.25 d P
Cl8 Cl 0.0305(4) 0.0904(4) 0.4915(8) 0.145(3) Uiso 0.25 d P
O1 O 0.30008(9) 0.14840(9) 0.1781(2) 0.0383(8) Uani 1.00 d .
N1 N 0.1433(1) 0.1628(1) 0.2038(2) 0.051(1) Uani 1.00 d .
N2 N 0.2299(1) 0.1876(1) 0.0547(2) 0.043(1) Uani 1.00 d .
N3 N 0.2085(1) 0.1025(1) 0.1371(2) 0.036(1) Uani 1.00 d .
C1 C 0.1089(2) 0.1955(2) 0.2154(4) 0.070(2) Uani 1.00 d .
C2 C 0.0616(2) 0.1828(3) 0.2219(4) 0.094(3) Uani 1.00 d .
C3 C 0.0489(2) 0.1361(3) 0.2172(4) 0.092(3) Uani 1.00 d .
C4 C 0.0834(2) 0.1031(2) 0.2049(3) 0.068(2) Uani 1.00 d .
C5 C 0.1300(2) 0.1171(2) 0.1980(3) 0.048(1) Uani 1.00 d .
C6 C 0.1687(2) 0.0815(2) 0.1855(3) 0.050(1) Uani 1.00 d .
C7 C 0.1927(2) 0.1109(2) 0.0494(3) 0.043(1) Uani 1.00 d .
C8 C 0.2185(2) 0.1502(2) 0.0063(3) 0.043(1) Uani 1.00 d .
C9 C 0.2268(2) 0.1491(2) -0.0796(3) 0.061(2) Uani 1.00 d .
C10 C 0.2469(2) 0.1873(2) -0.1171(4) 0.086(2) Uani 1.00 d .
C11 C 0.2590(2) 0.2257(2) -0.0697(4) 0.083(2) Uani 1.00 d .
C12 C 0.2495(2) 0.2249(2) 0.0157(3) 0.062(2) Uani 1.00 d .
C13 C 0.2488(2) 0.0682(1) 0.1381(3) 0.043(1) Uani 1.00 d .
C14 C 0.2909(2) 0.0836(1) 0.0874(3) 0.040(1) Uani 1.00 d .
C15 C 0.3170(2) 0.1233(1) 0.1139(3) 0.040(1) Uani 1.00 d .
C16 C 0.3589(2) 0.1354(2) 0.0719(3) 0.048(1) Uani 1.00 d .
C17 C 0.3912(2) 0.1758(2) 0.1026(3) 0.056(2) Uani 1.00 d .
C18 C 0.3654(2) 0.2233(2) 0.0920(4) 0.070(2) Uani 1.00 d .
C19 C 0.4042(2) 0.1686(2) 0.1945(3) 0.059(2) Uani 1.00 d .
C20 C 0.4373(2) 0.1790(2) 0.0518(4) 0.092(2) Uani 1.00 d .
C21 C 0.3709(2) 0.1085(2) 0.0001(3) 0.058(2) Uani 1.00 d .
C22 C 0.3442(2) 0.0710(2) -0.0301(3) 0.054(2) Uani 1.00 d .
C23 C 0.3573(2) 0.0454(2) -0.1123(3) 0.074(2) Uani 1.00 d .
C24 C 0.4058(3) 0.0539(5) -0.1403(6) 0.132(4) Uani 0.75 d P
C25 C 0.3502(7) -0.0090(4) -0.1008(8) 0.183(7) Uani 0.75 d P
C26 C 0.3215(4) 0.0599(5) -0.1804(5) 0.142(5) Uani 0.75 d P
C27 C 0.3044(2) 0.0586(2) 0.0158(3) 0.049(2) Uani 1.00 d .
C28 C 0.0727(8) 0.1546(8) 0.444(1) 0.146(7) Uiso 0.50 d P
C29 C 0.3217(9) 0.0161(9) -0.148(2) 0.063(6) Uiso 0.25 d P
C30 C 0.380(1) 0.083(1) -0.177(2) 0.098(9) Uiso 0.25 d P
C31 C 0.4022(10) 0.0074(10) -0.083(2) 0.081(7) Uiso 0.25 d P
C32 C 0.090(1) 0.131(1) 0.437(2) 0.084(8) Uiso 0.25 d P
C33 C 0.063(1) 0.120(1) 0.471(2) 0.086(8) Uiso 0.25 d P
H1 H 0.1173 0.2280 0.2191 0.0843 Uiso 1.00 calc .
H2 H 0.0380 0.2065 0.2296 0.1130 Uiso 1.00 calc .
H3 H 0.0166 0.1268 0.2225 0.1100 Uiso 1.00 calc .
H4 H 0.0753 0.0705 0.2009 0.0816 Uiso 1.00 calc .
H5 H 0.1565 0.0551 0.1554 0.0600 Uiso 1.00 calc .
H6 H 0.1800 0.0714 0.2389 0.0600 Uiso 1.00 calc .
H7 H 0.1975 0.0826 0.0180 0.0522 Uiso 1.00 calc .
H8 H 0.1599 0.1184 0.0502 0.0522 Uiso 1.00 calc .
H9 H 0.2185 0.1220 -0.1118 0.0728 Uiso 1.00 calc .
H10 H 0.2525 0.1873 -0.1761 0.1035 Uiso 1.00 calc .
H11 H 0.2738 0.2524 -0.0949 0.0990 Uiso 1.00 calc .
H12 H 0.2573 0.2520 0.0483 0.0744 Uiso 1.00 calc .
H13 H 0.2586 0.0640 0.1949 0.0516 Uiso 1.00 calc .
H14 H 0.2379 0.0388 0.1162 0.0516 Uiso 1.00 calc .
H15 H 0.3849 0.2481 0.1126 0.0845 Uiso 1.00 calc .
H16 H 0.3588 0.2284 0.0340 0.0845 Uiso 1.00 calc .
H17 H 0.3365 0.2226 0.1228 0.0845 Uiso 1.00 calc .
H18 H 0.3761 0.1665 0.2273 0.0705 Uiso 1.00 calc .
H19 H 0.4220 0.1402 0.2003 0.0705 Uiso 1.00 calc .
H20 H 0.4226 0.1947 0.2134 0.0705 Uiso 1.00 calc .
H21 H 0.4549 0.1506 0.0585 0.1107 Uiso 1.00 calc .
H22 H 0.4300 0.1835 -0.0061 0.1107 Uiso 1.00 calc .
H23 H 0.4555 0.2051 0.0715 0.1107 Uiso 1.00 calc .
H24 H 0.3990 0.1167 -0.0294 0.0691 Uiso 1.00 calc .
H25 H 0.4273 0.0416 -0.0999 0.1580 Uiso 1.00 calc .
H26 H 0.4108 0.0387 -0.1930 0.1580 Uiso 1.00 calc .
H27 H 0.4108 0.0870 -0.1464 0.1580 Uiso 1.00 calc .
H28 H 0.3185 -0.0152 -0.0840 0.2200 Uiso 1.00 calc .
H29 H 0.3565 -0.0246 -0.1526 0.2200 Uiso 1.00 calc .
H30 H 0.3714 -0.0203 -0.0589 0.2200 Uiso 1.00 calc .
H31 H 0.3227 0.0932 -0.1882 0.1706 Uiso 1.00 calc .
H32 H 0.3292 0.0445 -0.2318 0.1706 Uiso 1.00 calc .
H33 H 0.2905 0.0509 -0.1633 0.1706 Uiso 1.00 calc .
H34 H 0.2858 0.0324 -0.0021 0.0592 Uiso 1.00 calc .

loop_
_atom_site_aniso_label
_atom_site_aniso_U_11
_atom_site_aniso_U_22
_atom_site_aniso_U_33
_atom_site_aniso_U_12
_atom_site_aniso_U_13
_atom_site_aniso_U_23
Y1 0.0375(3) 0.0373(3) 0.0332(2) 0.0025(2) -0.0038(2) -0.0067(2)
Cl1 0.0491(7) 0.0435(7) 0.0643(8) 0.0123(5) -0.0218(6) -0.0191(6)
Cl2 0.0620(9) 0.115(1) 0.0368(7) -0.0202(8) -0.0041(6) 0.0128(7)
O1 0.040(2) 0.038(2) 0.037(2) 0.002(1) 0.001(1) -0.011(1)
N1 0.038(2) 0.066(3) 0.050(3) 0.001(2) -0.005(2) -0.011(2)
N2 0.057(2) 0.034(2) 0.039(2) 0.001(2) -0.003(2) 0.001(2)
N3 0.040(2) 0.037(2) 0.031(2) -0.003(2) -0.007(2) -0.000(2)
C1 0.048(3) 0.076(4) 0.087(4) 0.005(3) -0.004(3) -0.028(3)
C2 0.035(3) 0.132(6) 0.116(6) 0.009(3) -0.006(3) -0.053(5)
C3 0.042(4) 0.123(6) 0.111(6) -0.020(4) 0.001(3) -0.041(5)
C4 0.045(3) 0.089(4) 0.070(4) -0.020(3) -0.003(3) -0.006(3)
C5 0.044(3) 0.060(3) 0.039(3) -0.009(2) -0.006(2) -0.003(2)
C6 0.050(3) 0.050(3) 0.050(3) -0.013(2) -0.008(2) 0.008(2)
C7 0.048(3) 0.045(3) 0.038(3) 0.004(2) -0.008(2) -0.006(2)
C8 0.055(3) 0.040(3) 0.034(3) 0.004(2) -0.003(2) -0.001(2)
C9 0.081(4) 0.061(4) 0.040(3) -0.004(3) -0.001(3) -0.004(3)
C10 0.129(6) 0.087(5) 0.043(4) -0.020(4) 0.010(3) 0.008(3)
C11 0.132(6) 0.064(4) 0.052(4) -0.029(4) 0.002(4) 0.022(3)
C12 0.090(4) 0.040(3) 0.056(4) -0.005(3) -0.001(3) 0.004(2)
C13 0.052(3) 0.034(2) 0.043(3) 0.002(2) -0.010(2) -0.006(2)
C14 0.045(3) 0.031(2) 0.045(3) 0.006(2) -0.004(2) -0.006(2)
C15 0.043(3) 0.038(3) 0.041(3) 0.007(2) -0.005(2) -0.006(2)
C16 0.047(3) 0.049(3) 0.048(3) -0.003(2) 0.004(2) -0.010(2)
C17 0.052(3) 0.057(3) 0.058(3) -0.009(3) 0.014(3) -0.011(3)
C18 0.086(4) 0.058(4) 0.067(4) -0.020(3) 0.003(3) -0.002(3)
C19 0.047(3) 0.051(3) 0.078(4) -0.006(2) -0.003(3) -0.017(3)
C20 0.069(4) 0.104(5) 0.104(5) -0.033(4) 0.030(4) -0.032(4)
C21 0.053(3) 0.069(4) 0.051(3) 0.001(3) 0.009(3) -0.009(3)
C22 0.060(3) 0.061(3) 0.040(3) 0.012(3) -0.004(3) -0.014(2)
C23 0.077(4) 0.095(5) 0.050(3) 0.006(3) 0.005(3) -0.035(3)
C24 0.056(6) 0.25(1) 0.090(7) 0.043(7) 0.004(5) -0.111(9)
C25 0.33(2) 0.12(1) 0.097(9) 0.06(1) 0.02(1) -0.082(8)
C26 0.099(7) 0.29(2) 0.035(5) 0.092(9) -0.004(5) -0.035(7)
C27 0.054(3) 0.043(3) 0.051(3) 0.008(2) -0.008(2) -0.013(2)

loop_
_atom_type_symbol
_atom_type_description
_atom_type_scat_dispersion_real
_atom_type_scat_dispersion_imag
_atom_type_scat_source
Y Y -2.796 3.567
;International Tables for Crystallography
(1992, Vol. C, Tables 4.2.6.8 and 6.1.1.1)
;
H H 0.000 0.000
;International Tables for Crystallography
(1992, Vol. C, Table 6.1.1.2)
;
C C 0.003 0.002
;International Tables for Crystallography
(1992, Vol. C, Tables 4.2.6.8 and 6.1.1.1)
;
N N 0.006 0.003
;International Tables for Crystallography
(1992, Vol. C, Tables 4.2.6.8 and 6.1.1.1)
;
O O 0.011 0.006
;International Tables for Crystallography
(1992, Vol. C, Tables 4.2.6.8 and 6.1.1.1)
;
Cl Cl 0.148 0.159
;International Tables for Crystallography
(1992, Vol. C, Tables 4.2.6.8 and 6.1.1.1)
;

loop_
_geom_angle_atom_site_label_1
_geom_angle_atom_site_label_2
_geom_angle_atom_site_label_3
_geom_angle
_geom_angle_site_symmetry_1
_geom_angle_site_symmetry_2
_geom_angle_site_symmetry_3
_geom_angle_publ_flag
CL1 Y1 CL1 73.62(4) 1_555 1_555 13_555 ?
CL1 Y1 CL2 116.06(5) . . . ?
CL1 Y1 O1 128.77(8) . . . ?
CL1 Y1 N1 80.62(9) . . . ?
CL1 Y1 N2 78.37(8) . . . ?
CL1 Y1 N3 131.91(8) . . . ?
CL1 Y1 CL2 83.77(4) 13_555 1_555 1_555 ?
CL1 Y1 O1 76.82(7) 13_555 1_555 1_555 ?
CL1 Y1 N1 138.57(9) 13_555 1_555 1_555 ?
CL1 Y1 N2 118.44(9) 13_555 1_555 1_555 ?
CL1 Y1 N3 153.03(8) 13_555 1_555 1_555 ?
CL2 Y1 O1 100.95(8) . . . ?
CL2 Y1 N1 79.07(9) . . . ?
CL2 Y1 N2 157.07(9) . . . ?
CL2 Y1 N3 89.83(8) . . . ?
O1 Y1 N1 143.3(1) . . . ?
O1 Y1 N2 80.3(1) . . . ?
O1 Y1 N3 78.8(1) . . . ?
N1 Y1 N2 86.4(1) . . . ?
N1 Y1 N3 64.6(1) . . . ?
N2 Y1 N3 67.8(1) . . . ?
Y1 CL1 Y1 106.38(4) 1_555 1_555 13_555 ?
Y1 O1 C15 135.6(2) . . . ?
Y1 N1 C1 126.2(3) . . . ?
Y1 N1 C5 115.7(3) . . . ?
C1 N1 C5 117.6(4) . . . ?
Y1 N2 C8 119.1(3) . . . ?
Y1 N2 C12 122.2(3) . . . ?
C8 N2 C12 116.8(4) . . . ?
Y1 N3 C6 107.6(2) . . . ?
Y1 N3 C7 112.7(2) . . . ?
Y1 N3 C13 109.2(2) . . . ?
C6 N3 C7 108.9(3) . . . ?
C6 N3 C13 108.2(3) . . . ?
C7 N3 C13 110.1(3) . . . ?
N1 C1 C2 121.6(5) . . . ?
C1 C2 C3 119.9(5) . . . ?
C2 C3 C4 118.6(5) . . . ?
C3 C4 C5 119.9(5) . . . ?
N1 C5 C4 122.3(5) . . . ?
N1 C5 C6 116.6(4) . . . ?
C4 C5 C6 121.1(5) . . . ?
N3 C6 C5 110.8(4) . . . ?
N3 C7 C8 113.8(3) . . . ?
N2 C8 C7 116.0(4) . . . ?
N2 C8 C9 122.7(4) . . . ?
C7 C8 C9 121.1(4) . . . ?
C8 C9 C10 119.1(5) . . . ?
C9 C10 C11 119.7(5) . . . ?
C10 C11 C12 118.7(5) . . . ?
N2 C12 C11 123.1(5) . . . ?
N3 C13 C14 114.2(3) . . . ?
C13 C14 C15 119.0(4) . . . ?
C13 C14 C27 120.6(4) . . . ?
C15 C14 C27 120.4(4) . . . ?
O1 C15 C14 117.8(4) . . . ?
O1 C15 C16 122.6(4) . . . ?
C14 C15 C16 119.6(4) . . . ?
C15 C16 C17 122.0(4) . . . ?
C15 C16 C21 117.2(4) . . . ?
C17 C16 C21 120.8(4) . . . ?
C16 C17 C18 109.4(4) . . . ?
C16 C17 C19 110.4(4) . . . ?
C16 C17 C20 112.4(4) . . . ?
C18 C17 C19 109.6(4) . . . ?
C18 C17 C20 106.9(4) . . . ?
C19 C17 C20 108.0(4) . . . ?
C16 C21 C22 124.1(4) . . . ?
C21 C22 C23 121.6(5) . . . ?
C21 C22 C27 116.9(4) . . . ?
C23 C22 C27 121.4(5) . . . ?
C22 C23 C24 113.9(5) . . . ?
C22 C23 C25 109.6(6) . . . ?
C22 C23 C26 108.3(5) . . . ?
C22 C23 C29 116(1) . . . ?
C22 C23 C30 109(1) . . . ?
C22 C23 C31 103.7(10) . . . ?
C24 C23 C25 108.5(9) . . . ?
C24 C23 C26 111.0(8) . . . ?
C25 C23 C26 105.2(8) . . . ?
C29 C23 C30 113(1) . . . ?
C29 C23 C31 105(1) . . . ?
C30 C23 C31 107(1) . . . ?
C14 C27 C22 121.6(4) . . . ?
N1 C1 H1 119.196 . . . no
C2 C1 H1 119.212 . . . no
C1 C2 H2 120.049 . . . no
C3 C2 H2 120.060 . . . no
C2 C3 H3 120.707 . . . no
C4 C3 H3 120.708 . . . no
C3 C4 H4 120.033 . . . no
C5 C4 H4 120.025 . . . no
N3 C6 H5 109.150 . . . no
N3 C6 H6 109.152 . . . no
C5 C6 H5 109.148 . . . no
C5 C6 H6 109.149 . . . no
H5 C6 H6 109.462 . . . no
N3 C7 H7 108.389 . . . no
N3 C7 H8 108.387 . . . no
C8 C7 H7 108.393 . . . no
C8 C7 H8 108.390 . . . no
H7 C7 H8 109.460 . . . no
C8 C9 H9 120.463 . . . no
C10 C9 H9 120.467 . . . no
C9 C10 H10 120.167 . . . no
C11 C10 H10 120.161 . . . no
C10 C11 H11 120.668 . . . no
C12 C11 H11 120.670 . . . no
N2 C12 H12 118.460 . . . no
C11 C12 H12 118.464 . . . no
N3 C13 H13 108.281 . . . no
N3 C13 H14 108.285 . . . no
C14 C13 H13 108.280 . . . no
C14 C13 H14 108.280 . . . no
H13 C13 H14 109.461 . . . no
C17 C18 H15 109.472 . . . no
C17 C18 H16 109.471 . . . no
C17 C18 H17 109.472 . . . no
H15 C18 H16 109.470 . . . no
H15 C18 H17 109.472 . . . no
H16 C18 H17 109.470 . . . no
C17 C19 H18 109.470 . . . no
C17 C19 H19 109.474 . . . no
C17 C19 H20 109.472 . . . no
H18 C19 H19 109.470 . . . no
H18 C19 H20 109.469 . . . no
H19 C19 H20 109.473 . . . no
C17 C20 H21 109.468 . . . no
C17 C20 H22 109.473 . . . no
C17 C20 H23 109.473 . . . no
H21 C20 H22 109.467 . . . no
H21 C20 H23 109.470 . . . no
H22 C20 H23 109.477 . . . no
C16 C21 H24 117.970 . . . no
C22 C21 H24 117.962 . . . no
C23 C24 H25 109.456 . . . no
C23 C24 H26 109.461 . . . no
C23 C24 H27 109.480 . . . no
H25 C24 H26 109.459 . . . no
H25 C24 H27 109.482 . . . no
H26 C24 H27 109.491 . . . no
C23 C25 H28 109.477 . . . no
C23 C25 H29 109.458 . . . no
C23 C25 H30 109.457 . . . no
H28 C25 H29 109.488 . . . no
H28 C25 H30 109.484 . . . no
H29 C25 H30 109.463 . . . no
C23 C26 H31 109.481 . . . no
C23 C26 H32 109.474 . . . no
C23 C26 H33 109.464 . . . no
H31 C26 H32 109.482 . . . no
H31 C26 H33 109.466 . . . no
H32 C26 H33 109.459 . . . no
C14 C27 H34 119.196 . . . no
C22 C27 H34 119.191 . . . no

loop_
_geom_bond_atom_site_label_1
_geom_bond_atom_site_label_2
_geom_bond_distance
_geom_bond_site_symmetry_2
_geom_bond_publ_flag
Y1 CL1 2.671(1) . yes
Y1 CL1 2.794(1) 13_555 yes
Y1 CL2 2.586(1) . yes
Y1 O1 2.127(3) . yes
Y1 N1 2.572(4) . yes
Y1 N2 2.501(3) . yes
Y1 N3 2.521(3) . yes
O1 C15 1.330(5) . yes
N1 C1 1.352(6) . yes
N1 C5 1.345(6) . yes
N2 C8 1.344(5) . yes
N2 C12 1.340(6) . yes
N3 C6 1.482(5) . yes
N3 C7 1.480(5) . yes
N3 C13 1.494(5) . yes
C1 C2 1.386(7) . yes
C2 C3 1.368(9) . yes
C3 C4 1.360(8) . yes
C4 C5 1.378(6) . yes
C5 C6 1.497(6) . yes
C7 C8 1.492(6) . yes
C8 C9 1.383(6) . yes
C9 C10 1.355(7) . yes
C10 C11 1.362(8) . yes
C11 C12 1.381(7) . yes
C13 C14 1.500(6) . yes
C14 C15 1.405(6) . yes
C14 C27 1.390(6) . yes
C15 C16 1.400(6) . yes
C16 C17 1.538(6) . yes
C16 C21 1.410(6) . yes
C17 C18 1.535(7) . yes
C17 C19 1.516(7) . yes
C17 C20 1.533(7) . yes
C21 C22 1.383(6) . yes
C22 C23 1.537(7) . yes
C22 C27 1.384(6) . yes
C23 C24 1.46(1) . yes
C23 C25 1.56(1) . yes
C23 C26 1.53(1) . yes
C23 C29 1.42(2) . yes
C23 C30 1.60(3) . yes
C23 C31 1.73(3) . yes
C1 H1 0.950 . no
C2 H2 0.950 . no
C3 H3 0.950 . no
C4 H4 0.950 . no
C6 H5 0.950 . no
C6 H6 0.950 . no
C7 H7 0.950 . no
C7 H8 0.950 . no
C9 H9 0.950 . no
C10 H10 0.950 . no
C11 H11 0.950 . no
C12 H12 0.950 . no
C13 H13 0.950 . no
C13 H14 0.950 . no
C18 H15 0.950 . no
C18 H16 0.950 . no
C18 H17 0.950 . no
C19 H18 0.950 . no
C19 H19 0.950 . no
C19 H20 0.950 . no
C20 H21 0.950 . no
C20 H22 0.950 . no
C20 H23 0.950 . no
C21 H24 0.950 . no
C24 H25 0.950 . no
C24 H26 0.950 . no
C24 H27 0.950 . no
C25 H28 0.950 . no
C25 H29 0.950 . no
C25 H30 0.950 . no
C26 H31 0.950 . no
C26 H32 0.950 . no
C26 H33 0.950 . no
C27 H34 0.950 . no

loop_
_geom_contact_atom_site_label_1
_geom_contact_atom_site_label_2
_geom_contact_distance
_geom_contact_site_symmetry_2
Y1 CL1 2.671(1) .
Y1 CL1 2.794(1) 13_555
Y1 CL2 2.586(1) .
Y1 N1 2.572(4) .
Y1 N2 2.501(3) .
Y1 N3 2.521(3) .
CL1 C4 3.442(5) 8_555
CL3 C30 3.19(3) 11_545
CL4 C31 3.09(3) 10_555
CL4 C3 3.598(10) .
CL5 C20 3.57(1) 14_455
CL6 C31 3.11(3) 10_555
CL6 C11 3.27(1) 7_455
CL6 C10 3.38(2) 7_455
CL7 C30 3.50(3) 11_545
CL8 C31 3.55(3) 10_555
CL8 C10 3.58(1) 11_545
C10 C31 3.56(3) 11_544
C25 C26 3.42(2) 4_555
C28 C30 3.44(4) 11_545
C30 C32 3.06(4) 4_554
C30 C33 3.36(4) 4_554

loop_
_geom_torsion_atom_site_label_1
_geom_torsion_atom_site_label_2
_geom_torsion_atom_site_label_3
_geom_torsion_atom_site_label_4
_geom_torsion
_geom_torsion_site_symmetry_1
_geom_torsion_site_symmetry_2
_geom_torsion_site_symmetry_3
_geom_torsion_site_symmetry_4
_geom_torsion_publ_flag
Y1 CL1 Y1 CL1 0.0 1_555 1_555 13_555 13_555 yes
Y1 CL1 Y1 CL2 119.52(5) 1_555 1_555 13_555 13_555 yes
Y1 CL1 Y1 O1 -137.66(9) 1_555 1_555 13_555 13_555 yes
Y1 CL1 Y1 N1 53.9(2) 1_555 1_555 13_555 13_555 yes
Y1 CL1 Y1 N2 -66.55(10) 1_555 1_555 13_555 13_555 yes
Y1 CL1 Y1 N3 -163.3(2) 1_555 1_555 13_555 13_555 yes
Y1 CL1 Y1 CL1 0.0 1_555 13_555 13_555 1_555 yes
Y1 CL1 Y1 CL2 -74.35(5) 1_555 13_555 13_555 13_555 yes
Y1 CL1 Y1 O1 57.3(1) 1_555 13_555 13_555 13_555 yes
Y1 CL1 Y1 N1 -147.21(9) 1_555 13_555 13_555 13_555 yes
Y1 CL1 Y1 N2 124.55(9) 1_555 13_555 13_555 13_555 yes
Y1 CL1 Y1 N3 169.9(1) 1_555 13_555 13_555 13_555 yes
Y1 O1 C15 C14 -47.7(5) 1_555 1_555 1_555 1_555 yes
Y1 O1 C15 C16 131.4(4) 1_555 1_555 1_555 1_555 yes
Y1 N1 C1 C2 -170.7(4) 1_555 1_555 1_555 1_555 yes
Y1 N1 C5 C4 171.1(4) 1_555 1_555 1_555 1_555 yes
Y1 N1 C5 C6 -7.6(5) 1_555 1_555 1_555 1_555 yes
Y1 N2 C8 C7 20.7(5) 1_555 1_555 1_555 1_555 yes
Y1 N2 C8 C9 -164.0(4) 1_555 1_555 1_555 1_555 yes
Y1 N2 C12 C11 162.9(5) 1_555 1_555 1_555 1_555 yes
Y1 N3 C6 C5 53.4(4) 1_555 1_555 1_555 1_555 yes
Y1 N3 C7 C8 33.8(4) 1_555 1_555 1_555 1_555 yes
Y1 N3 C13 C14 -66.3(4) 1_555 1_555 1_555 1_555 yes
CL1 Y1 CL1 Y1 0.0 1_555 1_555 13_555 13_555 yes
CL1 Y1 O1 C15 -101.3(4) 1_555 1_555 1_555 1_555 yes
CL1 Y1 N1 C1 -16.0(4) 1_555 1_555 1_555 1_555 yes
CL1 Y1 N1 C5 172.4(3) 1_555 1_555 1_555 1_555 yes
CL1 Y1 N2 C8 -146.9(3) 1_555 1_555 1_555 1_555 yes
CL1 Y1 N2 C12 49.3(3) 1_555 1_555 1_555 1_555 yes
CL1 Y1 N3 C6 -88.2(3) 1_555 1_555 1_555 1_555 yes
CL1 Y1 N3 C7 31.8(3) 1_555 1_555 1_555 1_555 yes
CL1 Y1 N3 C13 154.5(2) 1_555 1_555 1_555 1_555 yes
CL1 Y1 CL1 Y1 0.0 1_555 13_555 13_555 1_555 yes
CL1 Y1 O1 C15 157.2(4) 1_555 13_555 13_555 13_555 yes
CL1 Y1 N1 C1 -35.7(5) 1_555 13_555 13_555 13_555 yes
CL1 Y1 N1 C5 135.8(3) 1_555 13_555 13_555 13_555 yes
CL1 Y1 N2 C8 -149.1(3) 1_555 13_555 13_555 13_555 yes
CL1 Y1 N2 C12 14.7(4) 1_555 13_555 13_555 13_555 yes
CL1 Y1 N3 C6 -113.6(3) 1_555 13_555 13_555 13_555 yes
CL1 Y1 N3 C7 126.4(2) 1_555 13_555 13_555 13_555 yes
CL1 Y1 N3 C13 3.7(4) 1_555 13_555 13_555 13_555 yes
CL2 Y1 O1 C15 121.9(4) 1_555 1_555 1_555 1_555 yes
CL2 Y1 N1 C1 103.0(4) 1_555 1_555 1_555 1_555 yes
CL2 Y1 N1 C5 -68.5(3) 1_555 1_555 1_555 1_555 yes
CL2 Y1 N2 C8 -15.2(5) 1_555 1_555 1_555 1_555 yes
CL2 Y1 N2 C12 -179.1(3) 1_555 1_555 1_555 1_555 yes
CL2 Y1 N3 C6 37.8(2) 1_555 1_555 1_555 1_555 yes
CL2 Y1 N3 C7 157.8(3) 1_555 1_555 1_555 1_555 yes
CL2 Y1 N3 C13 -79.5(2) 1_555 1_555 1_555 1_555 yes
O1 Y1 N1 C1 -163.3(4) 1_555 1_555 1_555 1_555 yes
O1 Y1 N1 C5 25.2(4) 1_555 1_555 1_555 1_555 yes
O1 Y1 N2 C8 79.9(3) 1_555 1_555 1_555 1_555 yes
O1 Y1 N2 C12 -83.9(4) 1_555 1_555 1_555 1_555 yes
O1 Y1 N3 C6 139.0(3) 1_555 1_555 1_555 1_555 yes
O1 Y1 N3 C7 -101.0(3) 1_555 1_555 1_555 1_555 yes
O1 Y1 N3 C13 21.7(2) 1_555 1_555 1_555 1_555 yes
O1 C15 C14 C13 -7.0(6) 1_555 1_555 1_555 1_555 yes
O1 C15 C14 C27 173.9(4) 1_555 1_555 1_555 1_555 yes
O1 C15 C16 C17 6.2(7) 1_555 1_555 1_555 1_555 yes
O1 C15 C16 C21 -174.4(4) 1_555 1_555 1_555 1_555 yes
N1 Y1 O1 C15 35.5(5) 1_555 1_555 1_555 1_555 yes
N1 Y1 N2 C8 -65.8(3) 1_555 1_555 1_555 1_555 yes
N1 Y1 N2 C12 130.4(4) 1_555 1_555 1_555 1_555 yes
N1 Y1 N3 C6 -40.2(2) 1_555 1_555 1_555 1_555 yes
N1 Y1 N3 C7 79.8(3) 1_555 1_555 1_555 1_555 yes
N1 Y1 N3 C13 -157.5(3) 1_555 1_555 1_555 1_555 yes
N1 C1 C2 C3 0.5(10) 1_555 1_555 1_555 1_555 yes
N1 C5 C4 C3 0.6(8) 1_555 1_555 1_555 1_555 yes
N1 C5 C6 N3 -31.1(5) 1_555 1_555 1_555 1_555 yes
N2 Y1 O1 C15 -34.8(4) 1_555 1_555 1_555 1_555 yes
N2 Y1 N1 C1 -94.8(4) 1_555 1_555 1_555 1_555 yes
N2 Y1 N1 C5 93.7(3) 1_555 1_555 1_555 1_555 yes
N2 Y1 N3 C6 -137.0(3) 1_555 1_555 1_555 1_555 yes
N2 Y1 N3 C7 -17.0(2) 1_555 1_555 1_555 1_555 yes
N2 Y1 N3 C13 105.7(3) 1_555 1_555 1_555 1_555 yes
N2 C8 C7 N3 -36.7(5) 1_555 1_555 1_555 1_555 yes
N2 C8 C9 C10 -0.5(8) 1_555 1_555 1_555 1_555 yes
N2 C12 C11 C10 1.6(9) 1_555 1_555 1_555 1_555 yes
N3 Y1 O1 C15 34.3(4) 1_555 1_555 1_555 1_555 yes
N3 Y1 N1 C1 -161.9(4) 1_555 1_555 1_555 1_555 yes
N3 Y1 N1 C5 26.6(3) 1_555 1_555 1_555 1_555 yes
N3 Y1 N2 C8 -1.8(3) 1_555 1_555 1_555 1_555 yes
N3 Y1 N2 C12 -165.6(4) 1_555 1_555 1_555 1_555 yes
N3 C6 C5 C4 150.2(4) 1_555 1_555 1_555 1_555 yes
N3 C7 C8 C9 147.9(4) 1_555 1_555 1_555 1_555 yes
N3 C13 C14 C15 66.9(5) 1_555 1_555 1_555 1_555 yes
N3 C13 C14 C27 -114.0(4) 1_555 1_555 1_555 1_555 yes
C1 N1 C5 C4 -1.2(7) 1_555 1_555 1_555 1_555 yes
C1 N1 C5 C6 -179.8(4) 1_555 1_555 1_555 1_555 yes
C1 C2 C3 C4 -1(1) 1_555 1_555 1_555 1_555 yes
C2 C1 N1 C5 0.6(8) 1_555 1_555 1_555 1_555 yes
C2 C3 C4 C5 0.5(9) 1_555 1_555 1_555 1_555 yes
C3 C4 C5 C6 179.2(5) 1_555 1_555 1_555 1_555 yes
C5 C6 N3 C7 -69.0(4) 1_555 1_555 1_555 1_555 yes
C5 C6 N3 C13 171.4(3) 1_555 1_555 1_555 1_555 yes
C6 N3 C7 C8 153.1(4) 1_555 1_555 1_555 1_555 yes
C6 N3 C13 C14 176.9(3) 1_555 1_555 1_555 1_555 yes
C7 N3 C13 C14 58.0(4) 1_555 1_555 1_555 1_555 yes
C7 C8 N2 C12 -174.7(4) 1_555 1_555 1_555 1_555 yes
C7 C8 C9 C10 174.7(5) 1_555 1_555 1_555 1_555 yes
C8 N2 C12 C11 -1.3(7) 1_555 1_555 1_555 1_555 yes
C8 C7 N3 C13 -88.5(4) 1_555 1_555 1_555 1_555 yes
C8 C9 C10 C11 0.8(9) 1_555 1_555 1_555 1_555 yes
C9 C8 N2 C12 0.7(7) 1_555 1_555 1_555 1_555 yes
C9 C10 C11 C12 -1(1) 1_555 1_555 1_555 1_555 yes
C13 C14 C15 C16 173.9(4) 1_555 1_555 1_555 1_555 yes
C13 C14 C27 C22 -177.3(4) 1_555 1_555 1_555 1_555 yes
C14 C15 C16 C17 -174.7(4) 1_555 1_555 1_555 1_555 yes
C14 C15 C16 C21 4.7(7) 1_555 1_555 1_555 1_555 yes
C14 C27 C22 C21 2.0(7) 1_555 1_555 1_555 1_555 yes
C14 C27 C22 C23 -176.1(5) 1_555 1_555 1_555 1_555 yes
C15 C14 C27 C22 1.7(7) 1_555 1_555 1_555 1_555 yes
C15 C16 C17 C18 -67.1(6) 1_555 1_555 1_555 1_555 yes
C15 C16 C17 C19 53.7(6) 1_555 1_555 1_555 1_555 yes
C15 C16 C17 C20 174.3(5) 1_555 1_555 1_555 1_555 yes
C15 C16 C21 C22 -0.9(8) 1_555 1_555 1_555 1_555 yes
C16 C15 C14 C27 -5.2(6) 1_555 1_555 1_555 1_555 yes
C16 C21 C22 C23 175.6(5) 1_555 1_555 1_555 1_555 yes
C16 C21 C22 C27 -2.4(8) 1_555 1_555 1_555 1_555 yes
C17 C16 C21 C22 178.5(5) 1_555 1_555 1_555 1_555 yes
C18 C17 C16 C21 113.6(5) 1_555 1_555 1_555 1_555 yes
C19 C17 C16 C21 -125.7(5) 1_555 1_555 1_555 1_555 yes
C20 C17 C16 C21 -5.1(7) 1_555 1_555 1_555 1_555 yes
C21 C22 C23 C24 17.3(10) 1_555 1_555 1_555 1_555 yes
C21 C22 C23 C25 139.1(9) 1_555 1_555 1_555 1_555 yes
C21 C22 C23 C26 -106.7(8) 1_555 1_555 1_555 1_555 yes
C21 C22 C23 C29 -164(1) 1_555 1_555 1_555 1_555 yes
C21 C22 C23 C30 -34(1) 1_555 1_555 1_555 1_555 yes
C21 C22 C23 C31 80(1) 1_555 1_555 1_555 1_555 yes
C22 C23 C24 C30 -94(1) 1_555 1_555 1_555 1_555 yes
C22 C23 C24 C31 92(1) 1_555 1_555 1_555 1_555 yes
C22 C23 C25 C29 108(1) 1_555 1_555 1_555 1_555 yes
C22 C23 C25 C31 -93(1) 1_555 1_555 1_555 1_555 yes
C22 C23 C26 C29 -109(1) 1_555 1_555 1_555 1_555 yes
C22 C23 C26 C30 103(1) 1_555 1_555 1_555 1_555 yes
C22 C23 C29 C25 -95(1) 1_555 1_555 1_555 1_555 yes
C22 C23 C29 C26 94(1) 1_555 1_555 1_555 1_555 yes
C22 C23 C30 C24 105(1) 1_555 1_555 1_555 1_555 yes
C22 C23 C30 C26 -102.7(8) 1_555 1_555 1_555 1_555 yes
C22 C23 C31 C24 -109.9(8) 1_555 1_555 1_555 1_555 yes
C22 C23 C31 C25 104.6(9) 1_555 1_555 1_555 1_555 yes
C24 C23 C22 C27 -164.7(8) 1_555 1_555 1_555 1_555 yes
C25 C23 C22 C27 -42.9(10) 1_555 1_555 1_555 1_555 yes
C26 C23 C22 C27 71.3(9) 1_555 1_555 1_555 1_555 yes
C27 C22 C23 C29 13(1) 1_555 1_555 1_555 1_555 yes
C27 C22 C23 C30 143(1) 1_555 1_555 1_555 1_555 yes
C27 C22 C23 C31 -101(1) 1_555 1_555 1_555 1_555 yes
